data_4031510
loop_
_publ_author_name
'Edwards, A.J.'

_publ_section_title
;
 Crystal Structure of Rhenium oxide Tetrachloride
;
_journal_name_full
;
Journal of the Chemical Society. Dalton Transactions, Inorganic Chemistry 
(1972-)
;
_journal_page_first 582
_journal_page_last 584
_journal_volume 1972
_journal_year 1972
_chemical_formula_sum 'Cl4 O Re'
_chemical_name_systematic 'Re O Cl4'
_space_group_IT_number 14
_symmetry_space_group_name_Hall '-P 2ybc'
_symmetry_space_group_name_H-M 'P 1 21/c 1'
_cell_angle_alpha 90
_cell_angle_beta 115.5
_cell_angle_gamma 90
_cell_formula_units_Z 8
_cell_length_a 12.61
_cell_length_b 5.76
_cell_length_c 18.51
_cell_volume 1213.479
_citation_journal_id_ASTM JCDTBI
_cod_data_source_file Edwards_JCDTBI_1972_54.cif
_cod_data_source_block Cl4O1Re1
_cod_original_formula_sum 'Cl4 O1 Re1'
_cod_database_code 4031510

loop_
_symmetry_equiv_pos_as_xyz
x,y,z
-x,y+1/2,-z+1/2
-x,-y,-z
x,-y-1/2,z-1/2

loop_
_atom_site_label
_atom_site_type_symbol
_atom_site_fract_x
_atom_site_fract_y
_atom_site_fract_z
_atom_site_occupancy
_atom_site_U_iso_or_equiv
Cl1 Cl-1 0.5836 0.2407 0.1441 1 0.0
O1 O-2 0.181 -0.1628 0.144 1 0.0
Cl2 Cl-1 0.2813 0.6706 0.0015 1 0.0
Cl7 Cl-1 -0.0883 -0.1383 0.1075 1 0.0
Cl6 Cl-1 0.4045 0.2529 -0.0335 1 0.0
Cl8 Cl-1 0.1047 -0.1437 0.2833 1 0.0
O2 O-2 0.3207 0.213 0.101 1 0.0
Re2 Re+6 0.4037 0.3921 0.0808 1 0.0
Cl4 Cl-1 0.0334 0.2819 0.0716 1 0.0
Re1 Re+6 0.0971 0.0084 0.1677 1 0.0
Cl3 Cl-1 0.461 0.6553 0.1779 1 0.0
Cl5 Cl-1 0.2214 0.2863 0.246 1 0.0
